data_4133593
loop_
_publ_author_name
'Kreuzahler, Mathis'
'Daniels, Alyssa'
'W\"olper, Christoph'
'Haberhauer, Gebhard'

_publ_section_title
;
 1,3-Chlorine Shift to a Vinyl Cation: A Combined Experimental and
 Theoretical Investigation of the E-Selective Gold(I)-Catalyzed
 Dimerization of Chloroacetylenes.
;
_journal_issue 3
_journal_name_full 'Journal of the American Chemical Society'
_journal_page_first 1337
_journal_page_last 1348
_journal_paper_doi 10.1021/jacs.8b11501
_journal_volume 141
_journal_year 2019
_chemical_formula_sum 'C18 H14 Cl2 O2'
_chemical_formula_weight 333.19
_space_group_crystal_system monoclinic
_space_group_IT_number 14
_space_group_name_Hall '-P 2ybc'
_space_group_name_H-M_alt 'P 1 21/c 1'
_atom_sites_solution_hydrogens geom
_atom_sites_solution_primary direct
_atom_sites_solution_secondary difmap
_audit_creation_method SHELXL-2017/1
_cell_angle_alpha 90
_cell_angle_beta 98.3549(18)
_cell_angle_gamma 90
_cell_formula_units_Z 8
_cell_length_a 18.1358(10)
_cell_length_b 22.5942(13)
_cell_length_c 7.6401(4)
_cell_measurement_reflns_used 9207
_cell_measurement_temperature 131(2)
_cell_measurement_theta_max 79.25
_cell_measurement_theta_min 3.15
_cell_volume 3097.4(3)
_computing_cell_refinement 'Bruker APEX3(v2017.3-0)'
_computing_data_collection 'Bruker APEX3(v2017.3-0)'
_computing_data_reduction 'Bruker APEX3(v2017.3-0)'
_computing_molecular_graphics 'ORTEP/PLATON (Spek)'
_computing_publication_material 'BRUKER AXS SHELXTL (c) 2008 / Vers. 2008/4'
_computing_structure_refinement 'SHELXL-2017/1 (Sheldrick, 2017)'
_computing_structure_solution 'Bruker APEX3(v2017.3-0)'
_diffrn_ambient_temperature 131(2)
_diffrn_detector_area_resol_mean 7.3910
_diffrn_measured_fraction_theta_full 0.999
_diffrn_measured_fraction_theta_max 0.992
_diffrn_measurement_device_type 'Bruker D8 Venture (Photon II detector)'
_diffrn_measurement_method 'Data collection strategy APEX 3/Queen'
_diffrn_radiation_monochromator 'multilayer mirror'
_diffrn_radiation_type CuK\a
_diffrn_radiation_wavelength 1.54178
_diffrn_reflns_av_R_equivalents 0.0391
_diffrn_reflns_av_unetI/netI 0.0230
_diffrn_reflns_Laue_measured_fraction_full 0.999
_diffrn_reflns_Laue_measured_fraction_max 0.992
_diffrn_reflns_limit_h_max 22
_diffrn_reflns_limit_h_min -23
_diffrn_reflns_limit_k_max 28
_diffrn_reflns_limit_k_min -28
_diffrn_reflns_limit_l_max 9
_diffrn_reflns_limit_l_min -7
_diffrn_reflns_number 66924
_diffrn_reflns_point_group_measured_fraction_full 0.999
_diffrn_reflns_point_group_measured_fraction_max 0.992
_diffrn_reflns_theta_full 67.679
_diffrn_reflns_theta_max 79.684
_diffrn_reflns_theta_min 2.462
_diffrn_source 'micro-focus sealed tube'
_diffrn_source_type 'INCOATEC I\mS 3.0'
_exptl_absorpt_coefficient_mu 3.801
_exptl_absorpt_correction_T_max 0.75
_exptl_absorpt_correction_T_min 0.56
_exptl_absorpt_correction_type multi-scan
_exptl_absorpt_process_details
; 
 SADABS
 R.H. Blessing, Acta Cryst. (1995) A51 33-38 
;
_exptl_crystal_colour 'greenish yellow'
_exptl_crystal_density_diffrn 1.429
_exptl_crystal_description tablet
_exptl_crystal_F_000 1376
_exptl_crystal_size_max 0.310
_exptl_crystal_size_mid 0.123
_exptl_crystal_size_min 0.072
_refine_diff_density_max 0.857
_refine_diff_density_min -0.319
_refine_diff_density_rms 0.051
_refine_ls_extinction_method none
_refine_ls_goodness_of_fit_ref 1.020
_refine_ls_hydrogen_treatment constr
_refine_ls_matrix_type full
_refine_ls_number_parameters 511
_refine_ls_number_reflns 6684
_refine_ls_number_restraints 0
_refine_ls_restrained_S_all 1.020
_refine_ls_R_factor_all 0.0386
_refine_ls_R_factor_gt 0.0355
_refine_ls_shift/su_max 0.000
_refine_ls_shift/su_mean 0.000
_refine_ls_structure_factor_coef Fsqd
_refine_ls_weighting_details 'w=1/[\s^2^(Fo^2^)+(0.0607P)^2^+1.3170P] where P=(Fo^2^+2Fc^2^)/3'
_refine_ls_weighting_scheme calc
_refine_ls_wR_factor_gt 0.0997
_refine_ls_wR_factor_ref 0.1033
_reflns_Friedel_coverage 0.000
_reflns_number_gt 6146
_reflns_number_total 6684
_reflns_threshold_expression 'I > 2\s(I)'
_cod_data_source_file ja8b11501_si_002.cif
_cod_data_source_block mjk_199_2m
_cod_depositor_comments
;
The following automatic conversions were performed:

data item '_atom_sites_solution_secondary' value 'diffmap' was
changed to 'difmap'.

Automatic conversion script
Id: cif_fix_values 6909 2019-04-08 15:41:33Z antanas 
;
_cod_original_sg_symbol_H-M 'P 21/c'
_cod_database_code 4133593
_shelx_shelxl_version_number 2017/1
_shelx_space_group_comment
;
The symmetry employed for this shelxl refinement is uniquely defined
by the following loop, which should always be used as a source of
symmetry information in preference to the above space-group names.
They are only intended as comments.
;
_shelx_estimated_absorpt_t_min 0.385
_shelx_estimated_absorpt_t_max 0.771

loop_
_space_group_symop_operation_xyz
'x, y, z'
'-x, y+1/2, -z+1/2'
'-x, -y, -z'
'x, -y-1/2, z-1/2'

loop_
_atom_site_label
_atom_site_type_symbol
_atom_site_fract_x
_atom_site_fract_y
_atom_site_fract_z
_atom_site_U_iso_or_equiv
_atom_site_adp_type
_atom_site_occupancy
_atom_site_site_symmetry_order
_atom_site_calc_flag
_atom_site_refinement_flags_posn
_atom_site_refinement_flags_adp
_atom_site_refinement_flags_occupancy
_atom_site_disorder_assembly
_atom_site_disorder_group
O1_1 O 0.89993(5) 0.30341(5) 0.59740(14) 0.0302(2) Uani 1 1 d . . . . .
O2_1 O 0.09564(5) 0.31133(5) -0.07489(14) 0.0303(2) Uani 1 1 d . . . . .
Cl1_1 Cl 0.4398(2) 0.22672(16) 0.1545(6) 0.0380(5) Uani 0.818(5) 1 d . . P A 3
Cl2_1 Cl 0.42939(14) 0.41413(9) 0.2343(3) 0.0309(3) Uani 0.818(5) 1 d . . P A 3
C1_1 C 0.40502(11) 0.29896(12) 0.1537(2) 0.0241(5) Uani 0.818(5) 1 d . . P A 3
C2_1 C 0.45605(10) 0.34095(8) 0.2105(2) 0.0241(5) Uani 0.818(5) 1 d . . P A 3
C3_1 C 0.53300(11) 0.33100(14) 0.2639(3) 0.0269(5) Uani 0.818(5) 1 d . . P A 3
C4_1 C 0.5987(3) 0.32548(16) 0.3170(7) 0.0265(8) Uani 0.818(5) 1 d . . P A 3
Cl1'_1 Cl 0.4349(9) 0.2161(7) 0.142(2) 0.037(2) Uani 0.182(5) 1 d . . P A 4
Cl2'_1 Cl 0.4358(6) 0.4033(5) 0.2070(15) 0.0369(15) Uani 0.182(5) 1 d . . P A 4
C1'_1 C 0.4067(6) 0.3294(6) 0.1671(11) 0.026(2) Uani 0.182(5) 1 d . . P A 4
C2'_1 C 0.4591(4) 0.2886(4) 0.1914(10) 0.025(2) Uani 0.182(5) 1 d . . P A 4
C3'_1 C 0.5359(5) 0.3001(6) 0.2582(10) 0.025(2) Uani 0.182(5) 1 d . . P A 4
C4'_1 C 0.5998(11) 0.3061(6) 0.309(3) 0.017(3) Uani 0.182(5) 1 d . . P A 4
C5_1 C 0.67649(8) 0.31633(6) 0.38196(17) 0.0263(3) Uani 1 1 d . . . . .
C6_1 C 0.71748(8) 0.26726(6) 0.34114(18) 0.0275(3) Uani 1 1 d . . . . .
H6_1 H 0.693836 0.237365 0.265446 0.033 Uiso 1 1 calc R U . . .
C7_1 C 0.79256(8) 0.26148(6) 0.40977(17) 0.0261(3) Uani 1 1 d . . . . .
H7_1 H 0.819909 0.227802 0.381600 0.031 Uiso 1 1 calc R U . . .
C8_1 C 0.82725(7) 0.30550(6) 0.52014(17) 0.0235(3) Uani 1 1 d . . . . .
C9_1 C 0.78702(8) 0.35521(6) 0.55976(17) 0.0251(3) Uani 1 1 d . . . . .
H9_1 H 0.810899 0.385390 0.633939 0.030 Uiso 1 1 calc R U . . .
C10_1 C 0.71271(8) 0.36053(6) 0.49141(18) 0.0262(3) Uani 1 1 d . . . . .
H10_1 H 0.685710 0.394517 0.518687 0.031 Uiso 1 1 calc R U . . .
C11_1 C 0.94206(9) 0.25179(7) 0.5648(2) 0.0369(3) Uani 1 1 d . . . . .
H11A_1 H 0.942982 0.247795 0.437431 0.055 Uiso 1 1 calc R U . . .
H11B_1 H 0.918813 0.216638 0.608436 0.055 Uiso 1 1 calc R U . . .
H11C_1 H 0.993137 0.255703 0.626352 0.055 Uiso 1 1 calc R U . . .
C12_1 C 0.32430(8) 0.30727(7) 0.09566(17) 0.0299(3) Uani 1 1 d . . . . .
C13_1 C 0.27618(8) 0.26356(7) 0.14170(18) 0.0299(3) Uani 1 1 d . . . . .
H13_1 H 0.295762 0.231352 0.213828 0.036 Uiso 1 1 calc R U . . .
C14_1 C 0.20075(8) 0.26651(6) 0.08396(18) 0.0268(3) Uani 1 1 d . . . . .
H14_1 H 0.168806 0.236433 0.116791 0.032 Uiso 1 1 calc R U . . .
C15_1 C 0.17090(7) 0.31333(6) -0.02239(17) 0.0232(3) Uani 1 1 d . . . . .
C16_1 C 0.21757(8) 0.35760(6) -0.07037(17) 0.0261(3) Uani 1 1 d . . . . .
H16_1 H 0.197707 0.389778 -0.142279 0.031 Uiso 1 1 calc R U . . .
C17_1 C 0.29383(8) 0.35395(7) -0.01125(18) 0.0305(3) Uani 1 1 d . . . . .
H17_1 H 0.325869 0.383897 -0.044408 0.037 Uiso 1 1 calc R U . . .
C18_1 C 0.06042(8) 0.36378(7) -0.1502(2) 0.0327(3) Uani 1 1 d . . . . .
H18A_1 H 0.077596 0.372041 -0.263559 0.049 Uiso 1 1 calc R U . . .
H18B_1 H 0.073208 0.397119 -0.069448 0.049 Uiso 1 1 calc R U . . .
H18C_1 H 0.006255 0.358187 -0.169319 0.049 Uiso 1 1 calc R U . . .
O1_2 O -0.38885(5) 0.43704(4) -0.22642(14) 0.0307(2) Uani 1 1 d . . . . .
O2_2 O 0.38633(5) 0.44235(4) 0.68690(13) 0.0274(2) Uani 1 1 d . . . . .
Cl1_2 Cl 0.0595(2) 0.34600(15) 0.3381(5) 0.0299(4) Uani 0.571(5) 1 d . . P B 1
Cl2_2 Cl 0.0551(4) 0.5352(2) 0.3160(8) 0.0289(5) Uani 0.571(5) 1 d . . P B 1
C1_2 C 0.08821(15) 0.41932(17) 0.3665(3) 0.0213(7) Uani 0.571(5) 1 d . . P B 1
C2_2 C 0.03631(14) 0.46015(11) 0.3016(3) 0.0225(7) Uani 0.571(5) 1 d . . P B 1
C3_2 C -0.03648(15) 0.4473(2) 0.2133(3) 0.0261(6) Uani 0.571(5) 1 d . . P B 1
C4_2 C -0.0981(3) 0.4422(2) 0.1358(7) 0.0238(9) Uani 0.571(5) 1 d . . P B 1
Cl1'_2 Cl 0.0586(3) 0.33369(19) 0.3654(7) 0.0293(5) Uani 0.429(5) 1 d . . P B 2
Cl2'_2 Cl 0.0528(5) 0.5226(3) 0.3143(11) 0.0324(9) Uani 0.429(5) 1 d . . P B 2
C1'_2 C 0.0855(2) 0.4500(2) 0.3599(4) 0.0226(9) Uani 0.429(5) 1 d . . P B 2
C2'_2 C 0.03583(17) 0.40686(14) 0.3104(4) 0.0219(9) Uani 0.429(5) 1 d . . P B 2
C3'_2 C -0.03727(19) 0.4149(3) 0.2181(4) 0.0250(8) Uani 0.429(5) 1 d . . P B 2
C4'_2 C -0.0990(4) 0.4205(3) 0.1420(10) 0.0224(12) Uani 0.429(5) 1 d . . P B 2
C5_2 C -0.17327(7) 0.43289(7) 0.04666(18) 0.0284(3) Uani 1 1 d . . . . .
C6_2 C -0.22176(8) 0.38642(7) 0.06797(18) 0.0279(3) Uani 1 1 d . . . . .
H6_2 H -0.204862 0.354343 0.143684 0.033 Uiso 1 1 calc R U . . .
C7_2 C -0.29461(7) 0.38633(6) -0.02006(18) 0.0253(3) Uani 1 1 d . . . . .
H7_2 H -0.327237 0.354502 -0.004248 0.030 Uiso 1 1 calc R U . . .
C8_2 C -0.31918(7) 0.43325(6) -0.13137(17) 0.0222(3) Uani 1 1 d . . . . .
C9_2 C -0.27154(8) 0.48043(6) -0.15157(18) 0.0251(3) Uani 1 1 d . . . . .
H9_2 H -0.288678 0.512733 -0.226150 0.030 Uiso 1 1 calc R U . . .
C10_2 C -0.19956(8) 0.48023(6) -0.06337(18) 0.0278(3) Uani 1 1 d . . . . .
H10_2 H -0.167455 0.512574 -0.077401 0.033 Uiso 1 1 calc R U . . .
C11_2 C -0.43663(8) 0.38681(8) -0.2246(2) 0.0400(4) Uani 1 1 d . . . . .
H11A_2 H -0.482863 0.393616 -0.305788 0.060 Uiso 1 1 calc R U . . .
H11B_2 H -0.448264 0.380746 -0.104582 0.060 Uiso 1 1 calc R U . . .
H11C_2 H -0.411510 0.351609 -0.262198 0.060 Uiso 1 1 calc R U . . .
C12_2 C 0.16463(8) 0.43521(9) 0.45275(19) 0.0371(4) Uani 1 1 d . . . . .
C13_2 C 0.21648(8) 0.39180(7) 0.42387(18) 0.0323(3) Uani 1 1 d . . . . .
H13_2 H 0.201093 0.359431 0.347924 0.039 Uiso 1 1 calc R U . . .
C14_2 C 0.28955(8) 0.39522(6) 0.50377(17) 0.0256(3) Uani 1 1 d . . . . .
H14_2 H 0.323939 0.365156 0.483489 0.031 Uiso 1 1 calc R U . . .
C15_2 C 0.31305(7) 0.44279(6) 0.61443(16) 0.0211(2) Uani 1 1 d . . . . .
C16_2 C 0.26257(8) 0.48623(6) 0.64648(18) 0.0263(3) Uani 1 1 d . . . . .
H16_2 H 0.278129 0.518492 0.722707 0.032 Uiso 1 1 calc R U . . .
C17_2 C 0.18888(8) 0.48196(8) 0.56564(19) 0.0358(4) Uani 1 1 d . . . . .
H17_2 H 0.154288 0.511611 0.587915 0.043 Uiso 1 1 calc R U . . .
C18_2 C 0.41430(9) 0.49354(7) 0.7846(2) 0.0385(4) Uani 1 1 d . . . . .
H18A_2 H 0.468290 0.489721 0.818902 0.058 Uiso 1 1 calc R U . . .
H18B_2 H 0.390250 0.497126 0.890999 0.058 Uiso 1 1 calc R U . . .
H18C_2 H 0.403521 0.528874 0.710945 0.058 Uiso 1 1 calc R U . . .

loop_
_atom_site_aniso_label
_atom_site_aniso_U_11
_atom_site_aniso_U_22
_atom_site_aniso_U_33
_atom_site_aniso_U_23
_atom_site_aniso_U_13
_atom_site_aniso_U_12
O1_1 0.0213(5) 0.0366(5) 0.0314(5) 0.0013(4) -0.0010(4) 0.0035(4)
O2_1 0.0216(5) 0.0325(5) 0.0349(5) 0.0029(4) -0.0019(4) -0.0024(4)
Cl1_1 0.0297(7) 0.0279(9) 0.0519(7) -0.0046(6) -0.0089(5) 0.0039(6)
Cl2_1 0.0226(4) 0.0258(6) 0.0438(6) -0.0029(4) 0.0033(4) -0.0032(4)
C1_1 0.0250(12) 0.0255(12) 0.0211(8) 0.0002(8) 0.0013(7) -0.0006(8)
C2_1 0.0227(10) 0.0258(9) 0.0234(8) 0.0018(6) 0.0017(7) -0.0010(7)
C3_1 0.0269(10) 0.0286(12) 0.0248(9) 0.0005(8) 0.0023(7) -0.0012(9)
C4_1 0.0280(12) 0.0270(19) 0.0243(12) -0.0010(16) 0.0032(9) -0.0024(17)
Cl1'_1 0.0211(16) 0.037(6) 0.049(2) -0.009(3) -0.0041(16) -0.003(3)
Cl2'_1 0.023(2) 0.036(3) 0.051(3) -0.010(2) 0.0015(17) -0.005(2)
C1'_1 0.034(6) 0.022(5) 0.023(4) -0.008(3) 0.003(3) -0.013(4)
C2'_1 0.019(5) 0.032(4) 0.025(4) -0.002(3) -0.001(3) -0.001(3)
C3'_1 0.021(4) 0.035(6) 0.019(3) 0.002(4) 0.003(3) 0.002(4)
C4'_1 0.018(5) 0.022(7) 0.014(4) -0.009(6) 0.006(3) -0.004(6)
C5_1 0.0223(6) 0.0368(7) 0.0196(6) 0.0038(5) 0.0022(5) -0.0028(5)
C6_1 0.0316(7) 0.0286(7) 0.0215(6) -0.0016(5) 0.0013(5) -0.0064(5)
C7_1 0.0312(7) 0.0249(6) 0.0224(6) 0.0008(5) 0.0046(5) 0.0024(5)
C8_1 0.0216(6) 0.0276(6) 0.0210(6) 0.0038(5) 0.0026(5) -0.0009(5)
C9_1 0.0263(7) 0.0252(6) 0.0231(6) -0.0006(5) 0.0009(5) -0.0015(5)
C10_1 0.0261(7) 0.0293(7) 0.0234(6) 0.0016(5) 0.0046(5) 0.0039(5)
C11_1 0.0296(7) 0.0434(8) 0.0373(8) 0.0057(7) 0.0036(6) 0.0108(6)
C12_1 0.0238(7) 0.0463(8) 0.0188(6) 0.0001(5) 0.0005(5) -0.0005(6)
C13_1 0.0305(7) 0.0352(7) 0.0230(6) 0.0042(5) 0.0008(5) 0.0056(6)
C14_1 0.0293(7) 0.0251(6) 0.0255(6) 0.0012(5) 0.0018(5) -0.0028(5)
C15_1 0.0223(6) 0.0251(6) 0.0213(6) -0.0032(5) 0.0003(5) -0.0018(5)
C16_1 0.0285(7) 0.0272(7) 0.0217(6) 0.0017(5) 0.0013(5) -0.0021(5)
C17_1 0.0275(7) 0.0411(8) 0.0225(6) 0.0032(5) 0.0023(5) -0.0090(6)
C18_1 0.0248(7) 0.0380(8) 0.0334(7) 0.0020(6) -0.0020(6) 0.0045(6)
O1_2 0.0195(5) 0.0341(5) 0.0355(5) -0.0043(4) -0.0057(4) 0.0035(4)
O2_2 0.0177(4) 0.0296(5) 0.0328(5) -0.0036(4) -0.0038(4) 0.0000(4)
Cl1_2 0.0254(4) 0.0279(11) 0.0343(10) -0.0035(6) -0.0029(6) -0.0040(7)
Cl2_2 0.0237(5) 0.0301(15) 0.0319(5) 0.0043(10) 0.0006(3) 0.0061(10)
C1_2 0.0220(16) 0.0227(15) 0.0193(11) 0.0002(11) 0.0031(10) -0.0026(12)
C2_2 0.0199(14) 0.0271(13) 0.0205(11) -0.0001(8) 0.0032(10) 0.0016(9)
C3_2 0.0231(13) 0.0347(19) 0.0211(12) 0.0012(12) 0.0050(9) 0.0044(12)
C4_2 0.0221(15) 0.028(2) 0.0213(13) 0.0012(19) 0.0037(10) 0.003(2)
Cl1'_2 0.0234(6) 0.0270(14) 0.0355(13) -0.0014(8) -0.0023(7) -0.0013(9)
Cl2'_2 0.0235(8) 0.033(2) 0.0394(8) 0.0058(15) 0.0012(6) 0.0079(15)
C1'_2 0.022(2) 0.027(2) 0.0183(15) 0.0016(15) 0.0018(13) 0.0037(17)
C2'_2 0.0177(17) 0.0261(17) 0.0215(14) -0.0010(11) 0.0015(12) 0.0009(12)
C3'_2 0.0229(18) 0.030(2) 0.0221(16) 0.0007(15) 0.0049(12) 0.0021(16)
C4'_2 0.0209(19) 0.026(3) 0.0202(18) -0.001(2) 0.0033(13) 0.001(3)
C5_2 0.0174(6) 0.0488(8) 0.0190(6) -0.0055(5) 0.0024(5) 0.0031(6)
C6_2 0.0259(7) 0.0359(7) 0.0217(6) 0.0031(5) 0.0026(5) 0.0101(5)
C7_2 0.0239(6) 0.0259(6) 0.0265(6) -0.0003(5) 0.0048(5) 0.0011(5)
C8_2 0.0173(6) 0.0256(6) 0.0230(6) -0.0040(5) 0.0007(5) 0.0037(5)
C9_2 0.0262(7) 0.0253(6) 0.0235(6) -0.0003(5) 0.0026(5) 0.0017(5)
C10_2 0.0255(7) 0.0355(7) 0.0234(6) -0.0052(5) 0.0062(5) -0.0075(5)
C11_2 0.0192(7) 0.0466(9) 0.0522(10) -0.0138(7) -0.0020(6) -0.0037(6)
C12_2 0.0170(6) 0.0759(12) 0.0182(6) -0.0021(7) 0.0021(5) -0.0044(7)
C13_2 0.0281(7) 0.0482(9) 0.0212(6) -0.0073(6) 0.0052(5) -0.0150(6)
C14_2 0.0258(6) 0.0278(6) 0.0235(6) -0.0005(5) 0.0045(5) -0.0032(5)
C15_2 0.0182(6) 0.0242(6) 0.0202(6) 0.0034(5) 0.0006(5) -0.0018(5)
C16_2 0.0245(7) 0.0308(7) 0.0229(6) -0.0010(5) 0.0009(5) 0.0031(5)
C17_2 0.0237(7) 0.0613(10) 0.0221(7) -0.0017(6) 0.0019(5) 0.0145(7)
C18_2 0.0276(7) 0.0337(8) 0.0501(9) -0.0061(7) -0.0091(6) -0.0054(6)

loop_
_atom_type_symbol
_atom_type_description
_atom_type_scat_dispersion_real
_atom_type_scat_dispersion_imag
_atom_type_scat_source
C C 0.0181 0.0091 'International Tables Vol C Tables 4.2.6.8 and 6.1.1.4'
H H 0.0000 0.0000 'International Tables Vol C Tables 4.2.6.8 and 6.1.1.4'
Cl Cl 0.3639 0.7018 'International Tables Vol C Tables 4.2.6.8 and 6.1.1.4'
O O 0.0492 0.0322 'International Tables Vol C Tables 4.2.6.8 and 6.1.1.4'

loop_
_geom_angle_atom_site_label_1
_geom_angle_atom_site_label_2
_geom_angle_atom_site_label_3
_geom_angle
C8_1 O1_1 C11_1 117.27(11)
C15_1 O2_1 C18_1 117.42(11)
C2_1 C1_1 C12_1 127.5(2)
C2_1 C1_1 Cl1_1 115.08(19)
C12_1 C1_1 Cl1_1 117.4(2)
C1_1 C2_1 C3_1 125.58(19)
C1_1 C2_1 Cl2_1 120.86(18)
C3_1 C2_1 Cl2_1 113.50(18)
C4_1 C3_1 C2_1 175.8(3)
C3_1 C4_1 C5_1 177.6(3)
C2'_1 C1'_1 C12_1 116.7(9)
C2'_1 C1'_1 Cl2'_1 116.5(8)
C12_1 C1'_1 Cl2'_1 126.7(9)
C1'_1 C2'_1 C3'_1 124.5(9)
C1'_1 C2'_1 Cl1'_1 118.6(9)
C3'_1 C2'_1 Cl1'_1 116.9(9)
C4'_1 C3'_1 C2'_1 175.9(13)
C3'_1 C4'_1 C5_1 175.7(15)
C6_1 C5_1 C10_1 118.70(13)
C6_1 C5_1 C4'_1 107.6(6)
C10_1 C5_1 C4'_1 133.4(6)
C6_1 C5_1 C4_1 124.33(19)
C10_1 C5_1 C4_1 116.96(19)
C7_1 C6_1 C5_1 120.94(12)
C6_1 C7_1 C8_1 119.46(12)
O1_1 C8_1 C7_1 124.04(12)
O1_1 C8_1 C9_1 115.88(12)
C7_1 C8_1 C9_1 120.07(12)
C10_1 C9_1 C8_1 120.08(12)
C9_1 C10_1 C5_1 120.74(13)
C13_1 C12_1 C17_1 118.19(13)
C13_1 C12_1 C1_1 117.54(15)
C17_1 C12_1 C1_1 124.13(15)
C13_1 C12_1 C1'_1 136.4(4)
C17_1 C12_1 C1'_1 103.6(4)
C14_1 C13_1 C12_1 120.89(13)
C13_1 C14_1 C15_1 120.46(13)
O2_1 C15_1 C16_1 124.44(12)
O2_1 C15_1 C14_1 115.63(12)
C16_1 C15_1 C14_1 119.92(12)
C15_1 C16_1 C17_1 118.97(13)
C16_1 C17_1 C12_1 121.57(13)
C8_2 O1_2 C11_2 117.41(11)
C15_2 O2_2 C18_2 117.20(11)
C2_2 C1_2 C12_2 123.3(3)
C2_2 C1_2 Cl1_2 115.0(2)
C12_2 C1_2 Cl1_2 121.8(3)
C1_2 C2_2 C3_2 125.5(3)
C1_2 C2_2 Cl2_2 121.5(3)
C3_2 C2_2 Cl2_2 113.0(3)
C4_2 C3_2 C2_2 173.6(4)
C3_2 C4_2 C5_2 176.7(4)
C2'_2 C1'_2 C12_2 120.9(4)
C2'_2 C1'_2 Cl2'_2 115.3(4)
C12_2 C1'_2 Cl2'_2 123.8(4)
C1'_2 C2'_2 C3'_2 125.9(4)
C1'_2 C2'_2 Cl1'_2 119.7(3)
C3'_2 C2'_2 Cl1'_2 114.4(3)
C4'_2 C3'_2 C2'_2 178.6(5)
C3'_2 C4'_2 C5_2 175.0(5)
C6_2 C5_2 C10_2 118.66(12)
C6_2 C5_2 C4_2 128.4(2)
C10_2 C5_2 C4_2 112.7(2)
C6_2 C5_2 C4'_2 110.4(3)
C10_2 C5_2 C4'_2 130.8(3)
C7_2 C6_2 C5_2 121.00(13)
C8_2 C7_2 C6_2 119.41(13)
O1_2 C8_2 C7_2 124.22(12)
O1_2 C8_2 C9_2 115.69(12)
C7_2 C8_2 C9_2 120.10(12)
C10_2 C9_2 C8_2 120.07(12)
C9_2 C10_2 C5_2 120.74(13)
C17_2 C12_2 C13_2 118.05(13)
C17_2 C12_2 C1_2 130.25(19)
C13_2 C12_2 C1_2 111.40(19)
C17_2 C12_2 C1'_2 108.0(2)
C13_2 C12_2 C1'_2 133.0(2)
C14_2 C13_2 C12_2 121.08(14)
C13_2 C14_2 C15_2 120.05(13)
O2_2 C15_2 C16_2 124.24(12)
O2_2 C15_2 C14_2 115.73(11)
C16_2 C15_2 C14_2 120.02(12)
C15_2 C16_2 C17_2 119.22(13)
C16_2 C17_2 C12_2 121.57(14)

loop_
_geom_bond_atom_site_label_1
_geom_bond_atom_site_label_2
_geom_bond_distance
O1_1 C8_1 1.3645(16)
O1_1 C11_1 1.4357(18)
O2_1 C15_1 1.3663(16)
O2_1 C18_1 1.4271(18)
Cl1_1 C1_1 1.749(5)
Cl2_1 C2_1 1.739(3)
C1_1 C2_1 1.352(3)
C1_1 C12_1 1.479(2)
C2_1 C3_1 1.414(3)
C3_1 C4_1 1.208(6)
C4_1 C5_1 1.441(6)
Cl1'_1 C2'_1 1.724(19)
Cl2'_1 C1'_1 1.763(17)
C1'_1 C2'_1 1.317(15)
C1'_1 C12_1 1.596(10)
C2'_1 C3'_1 1.435(11)
C3'_1 C4'_1 1.18(2)
C4'_1 C5_1 1.44(2)
C5_1 C6_1 1.395(2)
C5_1 C10_1 1.403(2)
C6_1 C7_1 1.392(2)
C7_1 C8_1 1.3936(19)
C8_1 C9_1 1.3962(19)
C9_1 C10_1 1.3779(19)
C12_1 C13_1 1.396(2)
C12_1 C17_1 1.398(2)
C13_1 C14_1 1.377(2)
C14_1 C15_1 1.3945(19)
C15_1 C16_1 1.3933(19)
C16_1 C17_1 1.394(2)
O1_2 C8_2 1.3654(15)
O1_2 C11_2 1.4293(19)
O2_2 C15_2 1.3636(15)
O2_2 C18_2 1.4291(17)
Cl1_2 C1_2 1.741(5)
Cl2_2 C2_2 1.729(5)
C1_2 C2_2 1.359(4)
C1_2 C12_2 1.489(3)
C2_2 C3_2 1.423(4)
C3_2 C4_2 1.191(6)
C4_2 C5_2 1.449(6)
Cl1'_2 C2'_2 1.741(5)
Cl2'_2 C1'_2 1.762(9)
C1'_2 C2'_2 1.344(6)
C1'_2 C12_2 1.543(4)
C2'_2 C3'_2 1.420(5)
C3'_2 C4'_2 1.192(8)
C4'_2 C5_2 1.462(8)
C5_2 C6_2 1.394(2)
C5_2 C10_2 1.401(2)
C6_2 C7_2 1.3927(19)
C7_2 C8_2 1.3913(19)
C8_2 C9_2 1.3948(19)
C9_2 C10_2 1.3793(19)
C12_2 C17_2 1.394(2)
C12_2 C13_2 1.398(2)
C13_2 C14_2 1.3782(19)
C14_2 C15_2 1.3954(18)
C15_2 C16_2 1.3879(18)
C16_2 C17_2 1.3917(19)
